data_4133383
loop_
_publ_author_name
'Ji, Zhe'
'Trickett, Christopher'
'Pei, Xiaokun'
'Yaghi, Omar M.'

_publ_section_title
;
 Linking Molybdenum-Sulfur Clusters for Electrocatalytic Hydrogen
 Evolution.
;
_journal_issue 42
_journal_name_full 'Journal of the American Chemical Society'
_journal_page_first 13618
_journal_page_last 13622
_journal_paper_doi 10.1021/jacs.8b09807
_journal_volume 140
_journal_year 2018
_chemical_formula_moiety 'C9 H5 Br6 Mo6 S20'
_chemical_formula_sum 'C9 H5.5 Br6 Mo6 S20'
_chemical_formula_weight 1809.93
_space_group_crystal_system orthorhombic
_space_group_IT_number 33
_space_group_name_Hall 'P 2c -2n'
_space_group_name_H-M_alt 'P n a 21'
_atom_sites_solution_hydrogens geom
_atom_sites_solution_primary direct
_atom_sites_solution_secondary difmap
_audit_creation_date 2018-08-19
_audit_creation_method
;
Olex2 1.2
(compiled 2018.05.29 svn.r3508 for OlexSys, GUI svn.r5506)
;
_cell_angle_alpha 90
_cell_angle_beta 90
_cell_angle_gamma 90
_cell_formula_units_Z 4
_cell_length_a 30.418(18)
_cell_length_b 12.370(8)
_cell_length_c 21.063(13)
_cell_measurement_reflns_used 468
_cell_measurement_temperature 100
_cell_measurement_theta_max 14.92
_cell_measurement_theta_min 2.31
_cell_volume 7925(8)
_computing_cell_refinement 'SAINT V8.37A Bruker-AXS, Madison WI'
_computing_data_collection 'Bruker APEX3 Bruker-AXS, Madison WI'
_computing_data_reduction 'SAINT V8.38A Bruker-AXS, Madison WI'
_computing_molecular_graphics 'Olex2 (Dolomanov et al., 2009)'
_computing_publication_material 'Olex2 (Dolomanov et al., 2009)'
_computing_structure_refinement 'SHELXL-2016/6 (Sheldrick, 2016)'
_computing_structure_solution 'ShelXS (Sheldrick, 2008)'
_diffrn_ambient_temperature 100
_diffrn_detector_area_resol_mean 10.42
_diffrn_detector_type 'CCD area detector'
_diffrn_measured_fraction_theta_full 0.878
_diffrn_measured_fraction_theta_max 0.877
_diffrn_measurement_device_type 'Bruker D8 with PHOTON 100 detector'
_diffrn_measurement_method '\f and \w shutterless scans'
_diffrn_radiation_monochromator 'silicon 111'
_diffrn_radiation_type synchrotron
_diffrn_radiation_wavelength 0.7749
_diffrn_reflns_av_R_equivalents 0.2063
_diffrn_reflns_av_unetI/netI 0.2310
_diffrn_reflns_Laue_measured_fraction_full 0.878
_diffrn_reflns_Laue_measured_fraction_max 0.877
_diffrn_reflns_limit_h_max 19
_diffrn_reflns_limit_h_min -20
_diffrn_reflns_limit_k_max 8
_diffrn_reflns_limit_k_min -8
_diffrn_reflns_limit_l_max 10
_diffrn_reflns_limit_l_min -13
_diffrn_reflns_number 3776
_diffrn_reflns_point_group_measured_fraction_full 0.713
_diffrn_reflns_point_group_measured_fraction_max 0.712
_diffrn_reflns_theta_full 14.996
_diffrn_reflns_theta_max 14.996
_diffrn_reflns_theta_min 2.206
_diffrn_source
;
Advanced Light Source, station 11.3.1
;
_diffrn_standards_number 0
_exptl_absorpt_coefficient_mu 5.637
_exptl_absorpt_correction_T_max 0.7439
_exptl_absorpt_correction_T_min 0.4945
_exptl_absorpt_correction_type multi-scan
_exptl_absorpt_process_details
'SADABS-2014/5 (Bruker,2014/5) was used for absorption correction. wR2(int) was 0.1073 before and 0.0780 after correction. The Ratio of minimum to maximum transmission is 0.6647. The \l/2 correction factor is Not present.'
_exptl_crystal_colour red
_exptl_crystal_density_diffrn 1.517
_exptl_crystal_description block
_exptl_crystal_F_000 3366
_exptl_crystal_size_max 0.02
_exptl_crystal_size_mid 0.008
_exptl_crystal_size_min 0.008
_refine_diff_density_max 0.256
_refine_diff_density_min -0.333
_refine_diff_density_rms 0.070
_refine_ls_abs_structure_details
;
 Classical Flack method preferred over Parsons because s.u. lower.
;
_refine_ls_abs_structure_Flack 0.40(4)
_refine_ls_extinction_method none
_refine_ls_goodness_of_fit_ref 0.823
_refine_ls_hydrogen_treatment constr
_refine_ls_matrix_type full
_refine_ls_number_parameters 343
_refine_ls_number_reflns 1761
_refine_ls_number_restraints 564
_refine_ls_restrained_S_all 0.718
_refine_ls_R_factor_all 0.1253
_refine_ls_R_factor_gt 0.0517
_refine_ls_shift/su_max 0.000
_refine_ls_shift/su_mean 0.000
_refine_ls_structure_factor_coef Fsqd
_refine_ls_weighting_details 'w=1/[\s^2^(Fo^2^)+(0.0083P)^2^] where P=(Fo^2^+2Fc^2^)/3'
_refine_ls_weighting_scheme calc
_refine_ls_wR_factor_gt 0.0894
_refine_ls_wR_factor_ref 0.1099
_reflns_Friedel_coverage 0.542
_reflns_Friedel_fraction_full 0.530
_reflns_Friedel_fraction_max 0.529
_reflns_number_gt 859
_reflns_number_total 1761
_reflns_threshold_expression 'I > 2\s(I)'
_cod_data_source_file ja8b09807_si_001.cif
_cod_data_source_block MOS_1
_cod_depositor_comments
;
The following automatic conversions were performed:

data item '_atom_sites_solution_secondary' value 'diffmap' was
changed to 'difmap'.

Automatic conversion script
Id: cif_fix_values 6909 2019-04-08 15:41:33Z antanas 
;
_cod_original_cell_volume 7926(8)
_cod_original_formula_sum 'C9 H5.50 Br6 Mo6 S20'
_cod_database_code 4133383
_shelx_shelxl_version_number 2016/6
_shelx_space_group_comment
;
The symmetry employed for this shelxl refinement is uniquely defined
by the following loop, which should always be used as a source of
symmetry information in preference to the above space-group names.
They are only intended as comments.
;
_shelx_estimated_absorpt_t_max 0.956
_shelx_estimated_absorpt_t_min 0.896
_olex2_refinement_description
;
1. Fixed Uiso
 At 1.2 times of:
  All C(H) groups
2. Restrained distances
 C8-C9 = C8-C7_$1 = C12_$1-C7_$1 = C12_$1-C11_$1 = C10-C11_$1 = C10-C9
 1.39 with sigma of 0.02
 C4-C3 = C2-C3 = C1-C2 = C6_$3-C1 = C6_$3-C5 = C5-C4
 1.39 with sigma of 0.02
 C18_$1-C13 = C14-C13 = C14-C15 = C15-C16 = C16-C17_$1 = C18_$1-C17_$1
 1.39 with sigma of 0.02
 C12_$1-C8 \\sim C8-C10
 with sigma of 0.02
 C8-C10 \\sim C10-C12_$1
 with sigma of 0.02
 C11_$1-C7_$1 \\sim C7_$1-C9
 with sigma of 0.02
 C7_$1-C9 \\sim C9-C11_$1
 with sigma of 0.02
 C12_$1-C8 \\sim C7_$1-C9
 with sigma of 0.02
 C18_$1-C14 \\sim C14-C16
 with sigma of 0.02
 C14-C16 \\sim C16-C18_$1
 with sigma of 0.02
 C4-C2 \\sim C2-C6_$3
 with sigma of 0.02
 C2-C6_$3 \\sim C6_$3-C4
 with sigma of 0.02
 C3-C1 \\sim C1-C5
 with sigma of 0.02
 C1-C5 \\sim C5-C3
 with sigma of 0.02
 C4-C2 \\sim C3-C1
 with sigma of 0.02
 C13-C15 \\sim C15-C17_$1
 with sigma of 0.02
 C17_$1-C13 \\sim C13-C15
 with sigma of 0.02
 C18_$1-C14 \\sim C13-C15
 with sigma of 0.02
 C16-S6 \\sim C18_$1-S5_$1
 with sigma of 0.02
 S6-C15 \\sim S5_$1-C13 \\sim S4-C9 \\sim S3_$1-C7_$1 \\sim S2-C5 \\sim S1_$1-C1
 with sigma of 0.02
 S4-C10 \\sim C12_$1-S3_$1
 with sigma of 0.02
3. Restrained planarity
 C9, C8, C10, C7_$1, C11_$1, C12_$1, S3_$1, S4
 with sigma of 0.1
 C3, C4, S2, C5, C2, C1, C6_$3, S1_$1
 with sigma of 0.1
 C16, C14, C13, C15, C17_$1, C18_$1, S5_$1, S6
 with sigma of 0.1
4. Rigid body (RIGU) restrains
 Mo1, Mo3, Mo2, Br1, Br2, Br3, S12, S14, S9, S13, S7, S11, S10, S5, S1, S3,
 Mo6, Mo4, Mo5, Br4, Br5, S17, S4, S19, S16, Br6, S6, S20, S15, S18, S2, S8
 with sigma for 1-2 distances of 0.004 and sigma for 1-3 distances of 0.004
5. Others
 Fixed Sof: C11(0.5) H11(0.5) C9(0.5) C7(0.5) C8(0.5) H8(0.5) C12(0.5)
 C10(0.5) H10(0.5) C16(0.5) H16(0.5) C14(0.5) H14(0.5) C17(0.5) H17(0.5)
 C13(0.5) C18(0.5) C15(0.5) C3(0.5) H3(0.5) C4(0.5) H4(0.5) C5(0.5) C2(0.5)
 H2(0.5) C1(0.5) C6(0.5) H6(0.5)
 Fixed Uiso: C11(0.1) C9(0.1) C7(0.1) C8(0.1) C12(0.1) C10(0.1) C16(0.08)
 C14(0.08) C17(0.08) C13(0.08) C18(0.08) C15(0.08) C3(0.1) C4(0.1) C5(0.1)
 C2(0.1) C1(0.1) C6(0.1)
6.a Aromatic/amide H refined with riding coordinates:
 C11(H11), C8(H8), C10(H10), C16(H16), C14(H14), C17(H17), C3(H3), C4(H4),
 C2(H2), C6(H6)
;
_olex2_submission_special_instructions 'No special instructions were received'

loop_
_space_group_symop_operation_xyz
'x, y, z'
'-x, -y, z+1/2'
'x+1/2, -y+1/2, z'
'-x+1/2, y+1/2, z+1/2'

loop_
_atom_site_label
_atom_site_type_symbol
_atom_site_fract_x
_atom_site_fract_y
_atom_site_fract_z
_atom_site_U_iso_or_equiv
_atom_site_adp_type
_atom_site_occupancy
_atom_site_site_symmetry_order
_atom_site_calc_flag
_atom_site_refinement_flags_posn
_atom_site_refinement_flags_adp
_atom_site_refinement_flags_occupancy
Mo1 Mo 0.2744(4) -0.2171(9) 0.6088(8) 0.116(5) Uani 1 1 d . U .
Mo3 Mo 0.2550(4) -0.2280(10) 0.4845(9) 0.121(5) Uani 1 1 d . U .
Mo6 Mo 0.4640(4) 0.7603(8) 0.5898(8) 0.090(5) Uani 1 1 d . U .
Mo2 Mo 0.2613(5) -0.0247(9) 0.5451(10) 0.134(6) Uani 1 1 d . U .
Br1 Br 0.3322(4) -0.2981(10) 0.6983(10) 0.104(6) Uani 1 1 d . U .
Mo4 Mo 0.4840(3) 0.7631(10) 0.7163(8) 0.098(5) Uani 1 1 d . U .
Mo5 Mo 0.4697(4) 0.5692(8) 0.6549(9) 0.103(5) Uani 1 1 d . U .
Br4 Br 0.4584(4) 0.8589(12) 0.8323(11) 0.133(7) Uani 1 1 d . U .
Br2 Br 0.2985(5) 0.1659(10) 0.5321(12) 0.172(10) Uani 1 1 d . U .
Br3 Br 0.2834(5) -0.3264(12) 0.3896(11) 0.144(7) Uani 1 1 d . U .
Br5 Br 0.4264(6) 0.3889(11) 0.6835(12) 0.165(10) Uani 1 1 d . U .
S12 S 0.3303(11) -0.074(2) 0.603(2) 0.113(11) Uani 1 1 d . U .
S17 S 0.4875(10) 0.587(3) 0.771(2) 0.101(9) Uani 1 1 d . U .
S4 S 0.5328(13) 0.431(2) 0.622(2) 0.114(15) Uani 1 1 d D U .
S19 S 0.4500(12) 0.582(2) 0.544(2) 0.100(10) Uani 1 1 d . U .
S16 S 0.4169(10) 0.846(2) 0.675(2) 0.093(9) Uani 1 1 d . U .
S14 S 0.3071(13) -0.080(3) 0.444(3) 0.147(12) Uani 1 1 d . U .
S9 S 0.2710(12) -0.396(2) 0.540(2) 0.098(10) Uani 1 1 d . U .
S13 S 0.2413(13) -0.035(3) 0.419(3) 0.147(12) Uani 1 1 d . U .
S7 S 0.2054(11) -0.166(2) 0.564(3) 0.119(9) Uani 1 1 d . U .
S11 S 0.2768(11) -0.025(2) 0.665(3) 0.105(9) Uani 1 1 d . U .
Br6 Br 0.4060(5) 0.8557(10) 0.5143(11) 0.124(8) Uani 1 1 d . U .
S6 S 0.5139(11) 0.814(2) 0.503(2) 0.096(13) Uani 1 1 d D U .
S10 S 0.3178(12) -0.307(3) 0.532(3) 0.115(10) Uani 1 1 d . U .
S5 S 0.1833(11) -0.309(3) 0.435(2) 0.114(15) Uani 1 1 d D U .
S20 S 0.3998(12) 0.631(3) 0.594(3) 0.117(12) Uani 1 1 d . U .
S15 S 0.4773(11) 0.934(2) 0.645(2) 0.093(10) Uani 1 1 d . U .
S1 S 0.2337(10) -0.309(2) 0.707(2) 0.107(12) Uani 1 1 d D U .
S18 S 0.4284(10) 0.629(2) 0.751(2) 0.100(9) Uani 1 1 d . U .
S2 S 0.5561(11) 0.821(3) 0.759(2) 0.122(14) Uani 1 1 d D U .
S8 S 0.5276(11) 0.696(2) 0.633(2) 0.089(8) Uani 1 1 d . U .
S3 S 0.1984(11) 0.100(2) 0.574(3) 0.134(16) Uani 1 1 d D U .
C11 C 0.1013(19) -0.026(9) 0.470(4) 0.100 Uiso 0.5 1 d D . P
H11 H 0.097290 -0.063205 0.430724 0.120 Uiso 0.5 1 calc R . P
C9 C 0.5717(16) 0.453(5) 0.566(3) 0.100 Uiso 0.5 1 d D . P
C7 C 0.1485(14) 0.066(7) 0.543(4) 0.100 Uiso 0.5 1 d D . P
C8 C 0.6132(19) 0.420(5) 0.585(3) 0.100 Uiso 0.5 1 d D . P
H8 H 0.617658 0.388934 0.625578 0.120 Uiso 0.5 1 calc R . P
C12 C 0.1429(17) 0.005(8) 0.489(4) 0.100 Uiso 0.5 1 d D . P
C10 C 0.5653(17) 0.503(7) 0.509(4) 0.100 Uiso 0.5 1 d D . P
H10 H 0.536442 0.522492 0.495288 0.120 Uiso 0.5 1 calc R . P
C16 C 0.5784(16) 0.903(6) 0.574(4) 0.080 Uiso 0.5 1 d D . P
H16 H 0.555996 0.923159 0.603466 0.096 Uiso 0.5 1 calc R . P
C14 C 0.6007(17) 0.818(4) 0.476(3) 0.080 Uiso 0.5 1 d D . P
H14 H 0.593539 0.779953 0.438528 0.096 Uiso 0.5 1 calc R . P
C17 C 0.1219(17) -0.430(7) 0.587(4) 0.080 Uiso 0.5 1 d D . P
H17 H 0.129030 -0.469149 0.624359 0.096 Uiso 0.5 1 calc R . P
C13 C 0.6441(15) 0.845(4) 0.489(3) 0.080 Uiso 0.5 1 d D . P
C18 C 0.1550(16) -0.400(6) 0.545(4) 0.080 Uiso 0.5 1 d D . P
C15 C 0.5674(13) 0.848(5) 0.519(4) 0.080 Uiso 0.5 1 d D . P
C3 C 0.645(6) 0.588(7) 0.730(3) 0.100 Uiso 0.5 1 d D . P
H3 H 0.645399 0.511316 0.726858 0.120 Uiso 0.5 1 calc R . P
C4 C 0.605(3) 0.641(12) 0.742(2) 0.100 Uiso 0.5 1 d D . P
H4 H 0.579036 0.600523 0.747795 0.120 Uiso 0.5 1 calc R . P
C5 C 0.604(2) 0.754(12) 0.745(4) 0.100 Uiso 0.5 1 d D . P
C2 C 0.683(3) 0.647(13) 0.722(5) 0.100 Uiso 0.5 1 d D . P
H2 H 0.710661 0.610546 0.716232 0.120 Uiso 0.5 1 calc R . P
C1 C 0.682(3) 0.760(13) 0.722(5) 0.100 Uiso 0.5 1 d D . P
C6 C 0.357(5) 0.186(6) 0.235(5) 0.100 Uiso 0.5 1 d D . P
H6 H 0.358123 0.109789 0.236995 0.120 Uiso 0.5 1 calc R . P

loop_
_atom_site_aniso_label
_atom_site_aniso_U_11
_atom_site_aniso_U_22
_atom_site_aniso_U_33
_atom_site_aniso_U_23
_atom_site_aniso_U_13
_atom_site_aniso_U_12
Mo1 0.104(11) 0.107(10) 0.137(16) 0.009(9) 0.004(10) -0.009(9)
Mo3 0.097(13) 0.138(10) 0.129(15) 0.012(10) -0.018(10) 0.005(10)
Mo6 0.065(10) 0.078(8) 0.126(14) -0.002(9) -0.018(8) -0.006(8)
Mo2 0.114(14) 0.114(10) 0.175(17) 0.034(11) 0.018(12) -0.005(9)
Br1 0.043(10) 0.127(13) 0.142(19) -0.021(12) 0.007(11) -0.020(9)
Mo4 0.039(9) 0.124(10) 0.130(14) -0.013(9) -0.011(9) -0.004(8)
Mo5 0.074(11) 0.107(9) 0.127(16) -0.004(10) -0.021(10) -0.006(8)
Br4 0.075(12) 0.177(15) 0.149(18) -0.055(15) -0.028(13) 0.033(12)
Br2 0.145(17) 0.091(11) 0.28(3) 0.002(14) 0.041(18) -0.001(11)
Br3 0.139(16) 0.143(13) 0.149(19) 0.020(13) 0.042(15) -0.007(12)
Br5 0.21(2) 0.100(12) 0.18(3) 0.032(13) 0.056(18) -0.023(13)
S12 0.06(2) 0.11(2) 0.16(3) -0.01(2) 0.015(18) -0.004(14)
S17 0.03(2) 0.17(2) 0.11(2) 0.006(17) 0.02(2) 0.023(18)
S4 0.10(3) 0.11(2) 0.13(5) -0.02(3) -0.05(2) 0.03(2)
S19 0.11(3) 0.049(17) 0.14(2) 0.028(16) -0.05(2) -0.011(17)
S16 0.062(18) 0.07(2) 0.15(2) 0.004(18) -0.020(16) 0.005(15)
S14 0.12(3) 0.15(2) 0.17(3) 0.02(2) 0.01(2) 0.01(2)
S9 0.04(3) 0.123(17) 0.13(3) 0.001(15) -0.02(2) 0.012(16)
S13 0.11(3) 0.14(2) 0.19(2) 0.04(2) 0.00(3) -0.03(2)
S7 0.077(18) 0.11(2) 0.17(3) -0.01(2) 0.009(15) -0.008(13)
S11 0.01(2) 0.109(18) 0.19(2) -0.012(18) 0.00(2) -0.032(18)
Br6 0.096(14) 0.103(12) 0.17(2) -0.011(13) -0.064(14) 0.005(10)
S6 0.10(2) 0.06(2) 0.13(3) 0.01(2) 0.00(2) 0.03(2)
S10 0.07(2) 0.11(2) 0.16(2) 0.01(2) 0.006(18) 0.006(16)
S5 0.10(2) 0.07(2) 0.17(5) 0.02(2) -0.04(2) 0.037(18)
S20 0.10(2) 0.08(2) 0.17(3) -0.010(19) -0.05(2) -0.036(15)
S15 0.04(2) 0.092(16) 0.15(3) -0.030(14) -0.01(2) 0.019(15)
S1 0.05(2) 0.10(2) 0.17(3) 0.00(2) 0.02(3) -0.01(2)
S18 0.046(19) 0.11(2) 0.14(3) 0.037(17) -0.012(18) 0.017(16)
S2 0.055(19) 0.22(4) 0.09(4) -0.02(3) -0.022(19) -0.03(2)
S8 0.084(17) 0.078(19) 0.11(3) -0.005(17) -0.013(14) 0.002(12)
S3 0.09(2) 0.07(2) 0.25(5) -0.01(3) -0.05(3) -0.030(16)

loop_
_atom_type_symbol
_atom_type_description
_atom_type_scat_dispersion_real
_atom_type_scat_dispersion_imag
_atom_type_scat_source
C C 0.0044 0.0020 'International Tables Vol C Tables 4.2.6.8 and 6.1.1.4'
H H 0.0000 0.0000 'International Tables Vol C Tables 4.2.6.8 and 6.1.1.4'
Br Br -0.7173 2.9491 'International Tables Vol C Tables 4.2.6.8 and 6.1.1.4'
Mo Mo -1.3083 0.8202 'International Tables Vol C Tables 4.2.6.8 and 6.1.1.4'
S S 0.1421 0.1476 'International Tables Vol C Tables 4.2.6.8 and 6.1.1.4'

loop_
_geom_angle_atom_site_label_1
_geom_angle_atom_site_label_2
_geom_angle_atom_site_label_3
_geom_angle
_geom_angle_site_symmetry_1
_geom_angle_site_symmetry_3
S12 Mo1 Br1 81.6(11) . .
S12 Mo1 S9 127.0(15) . .
S12 Mo1 S11 50.2(12) . .
S12 Mo1 S1 132.1(16) . .
S9 Mo1 Br1 95.5(9) . .
S9 Mo1 S11 173.3(17) . .
S9 Mo1 S1 92.7(13) . .
S7 Mo1 Br1 157.6(14) . .
S7 Mo1 S12 113.3(13) . .
S7 Mo1 S9 88.4(13) . .
S7 Mo1 S11 87.8(12) . .
S7 Mo1 S1 90.6(14) . .
S11 Mo1 Br1 90.1(12) . .
S11 Mo1 S1 92.9(14) . .
S10 Mo1 Br1 86.5(12) . .
S10 Mo1 S12 85.4(14) . .
S10 Mo1 S9 41.7(12) . .
S10 Mo1 S7 110.3(19) . .
S10 Mo1 S11 135.4(14) . .
S10 Mo1 S1 125.8(12) . .
S1 Mo1 Br1 67.3(9) . .
Br3 Mo3 S14 82.5(13) . .
Br3 Mo3 S13 94.0(14) . .
Br3 Mo3 S5 77.5(11) . .
S14 Mo3 S13 47.0(11) . .
S14 Mo3 S5 131.0(16) . .
S9 Mo3 Br3 84.1(12) . .
S9 Mo3 S14 130.2(13) . .
S9 Mo3 S13 176.9(15) . .
S9 Mo3 S5 91.6(12) . .
S7 Mo3 Br3 160.1(12) . .
S7 Mo3 S14 113.1(14) . .
S7 Mo3 S9 93.9(17) . .
S7 Mo3 S13 88.7(15) . .
S7 Mo3 S5 82.8(13) . .
S10 Mo3 Br3 81.9(13) . .
S10 Mo3 S14 86.5(14) . .
S10 Mo3 S9 44.1(11) . .
S10 Mo3 S13 133.3(14) . .
S10 Mo3 S7 110.3(19) . .
S10 Mo3 S5 132.9(12) . .
S5 Mo3 S13 90.3(13) . .
S19 Mo6 S16 124.2(14) . .
S19 Mo6 Br6 92.8(11) . .
S19 Mo6 S6 93.3(15) . .
S19 Mo6 S20 46.2(13) . .
S19 Mo6 S15 175.4(17) . .
S16 Mo6 Br6 82.2(10) . .
S6 Mo6 S16 139.5(11) . .
S6 Mo6 Br6 81.1(11) . .
S6 Mo6 S20 132.3(16) . .
S20 Mo6 S16 78.8(14) . .
S20 Mo6 Br6 77.8(11) . .
S15 Mo6 S16 52.8(11) . .
S15 Mo6 Br6 90.2(10) . .
S15 Mo6 S6 90.6(13) . .
S15 Mo6 S20 131.3(16) . .
S8 Mo6 S19 89.4(12) . .
S8 Mo6 S16 110.0(16) . .
S8 Mo6 Br6 163.3(13) . .
S8 Mo6 S6 82.3(14) . .
S8 Mo6 S20 114.9(12) . .
S8 Mo6 S15 88.7(12) . .
Br2 Mo2 S14 85.5(11) . .
Br2 Mo2 S13 92.2(11) . .
S12 Mo2 Br2 84.7(9) . .
S12 Mo2 S14 83.5(14) . .
S12 Mo2 S13 130.5(16) . .
S12 Mo2 S11 50.7(14) . .
S12 Mo2 S3 131.7(17) . .
S14 Mo2 S13 47.0(13) . .
S7 Mo2 Br2 161.2(10) . .
S7 Mo2 S12 109.1(14) . .
S7 Mo2 S14 108.2(15) . .
S7 Mo2 S13 88.3(15) . .
S7 Mo2 S11 88.0(15) . .
S7 Mo2 S3 82.5(11) . .
S11 Mo2 Br2 91.5(10) . .
S11 Mo2 S14 134.2(14) . .
S11 Mo2 S13 176.2(13) . .
S3 Mo2 Br2 78.7(8) . .
S3 Mo2 S14 138.8(17) . .
S3 Mo2 S13 95.4(15) . .
S3 Mo2 S11 84.5(14) . .
S17 Mo4 Br4 88.9(13) . .
S17 Mo4 S15 171.8(17) . .
S17 Mo4 S18 45.6(10) . .
S17 Mo4 S2 93.0(14) . .
S16 Mo4 Br4 84.1(11) . .
S16 Mo4 S17 124.9(12) . .
S16 Mo4 S15 52.2(11) . .
S16 Mo4 S18 79.4(11) . .
S16 Mo4 S2 138.2(12) . .
S15 Mo4 Br4 98.1(11) . .
S18 Mo4 Br4 80.4(12) . .
S18 Mo4 S15 131.3(12) . .
S2 Mo4 Br4 79.1(12) . .
S2 Mo4 S15 92.5(13) . .
S2 Mo4 S18 133.7(16) . .
S8 Mo4 Br4 161.7(11) . .
S8 Mo4 S17 90.7(13) . .
S8 Mo4 S16 110.8(17) . .
S8 Mo4 S15 84.0(13) . .
S8 Mo4 S18 111.9(13) . .
S8 Mo4 S2 82.6(14) . .
Br5 Mo5 S4 83.0(9) . .
S17 Mo5 Br5 87.8(11) . .
S17 Mo5 S4 99.0(13) . .
S17 Mo5 S20 129.1(16) . .
S19 Mo5 Br5 98.7(10) . .
S19 Mo5 S17 171.0(12) . .
S19 Mo5 S4 88.0(14) . .
S19 Mo5 S20 45.7(14) . .
S19 Mo5 S18 130.0(14) . .
S20 Mo5 Br5 87.4(9) . .
S20 Mo5 S4 130.4(16) . .
S18 Mo5 Br5 79.5(10) . .
S18 Mo5 S17 44.9(12) . .
S18 Mo5 S4 140.0(14) . .
S18 Mo5 S20 84.5(14) . .
S8 Mo5 Br5 162.5(9) . .
S8 Mo5 S17 88.3(14) . .
S8 Mo5 S4 80.8(11) . .
S8 Mo5 S19 87.3(14) . .
S8 Mo5 S20 108.2(13) . .
S8 Mo5 S18 109.3(13) . .
Mo1 S12 Mo2 67.7(10) . .
S11 S12 Mo1 69.6(14) . .
S11 S12 Mo2 66.3(15) . .
Mo4 S17 Mo5 67.6(13) . .
S18 S17 Mo4 67.8(15) . .
S18 S17 Mo5 67(2) . .
C9 S4 Mo5 126(2) . .
Mo5 S19 Mo6 68.5(13) . .
S20 S19 Mo6 68.9(16) . .
S20 S19 Mo5 72(2) . .
Mo4 S16 Mo6 66.6(9) . .
S15 S16 Mo6 62.0(14) . .
S15 S16 Mo4 67.6(13) . .
Mo3 S14 Mo2 65.8(12) . .
S13 S14 Mo3 71.9(15) . .
S13 S14 Mo2 69.0(18) . .
Mo3 S9 Mo1 63.6(9) . .
S10 S9 Mo1 60.6(16) . .
S10 S9 Mo3 66.1(16) . .
Mo2 S13 Mo3 61.5(13) . .
S14 S13 Mo3 61.1(15) . .
S14 S13 Mo2 64(2) . .
Mo1 S7 Mo2 69.3(10) . .
Mo3 S7 Mo1 68.5(11) . .
Mo3 S7 Mo2 71.2(12) . .
Mo2 S11 Mo1 63.7(12) . .
S12 S11 Mo1 60.1(13) . .
S12 S11 Mo2 62.9(19) . .
C15 S6 Mo6 120(3) . .
Mo1 S10 Mo3 69.2(11) . .
S9 S10 Mo1 77.8(19) . .
S9 S10 Mo3 69.8(17) . .
C13 S5 Mo3 115(3) 3_455 .
Mo6 S20 Mo5 64.6(9) . .
S19 S20 Mo6 64.8(15) . .
S19 S20 Mo5 62.4(17) . .
Mo6 S15 Mo4 65.2(8) . .
S16 S15 Mo6 65.2(12) . .
S16 S15 Mo4 60.2(12) . .
C1 S1 Mo1 115(5) 3_455 .
Mo4 S18 Mo5 67.3(11) . .
S17 S18 Mo4 66.6(15) . .
S17 S18 Mo5 67.6(17) . .
C5 S2 Mo4 124(5) . .
Mo6 S8 Mo4 72.3(11) . .
Mo6 S8 Mo5 71.5(11) . .
Mo4 S8 Mo5 70.9(12) . .
C7 S3 Mo2 116(3) . .
C12 C11 H11 120.2 . .
C12 C11 C10 119.6(18) . 3_455
C10 C11 H11 120.2 3_455 .
C8 C9 S4 113(3) . .
C10 C9 S4 126(3) . .
C10 C9 C8 121.0(18) . .
C8 C7 S3 115(4) 3_455 .
C12 C7 S3 124(3) . .
C12 C7 C8 119.4(19) . 3_455
C9 C8 C7 119.2(18) . 3
C9 C8 H8 120.4 . .
C7 C8 H8 120.4 3 .
C11 C12 C7 120.2(18) . .
C11 C10 H10 120.2 3 .
C9 C10 C11 119.6(18) . 3
C9 C10 H10 120.2 . .
C17 C16 H16 119.8 3 .
C17 C16 C15 120.4(18) 3 .
C15 C16 H16 119.8 . .
C13 C14 H14 119.9 . .
C13 C14 C15 120.2(18) . .
C15 C14 H14 119.9 . .
C16 C17 H17 119.9 3_455 .
C16 C17 C18 120.1(18) 3_455 .
C18 C17 H17 119.9 . .
C14 C13 S5 118(3) . 3
C14 C13 C18 120.3(18) . 3
C18 C13 S5 121(3) 3 3
C13 C18 C17 119.6(18) 3_455 .
C16 C15 S6 121(3) . .
C16 C15 C14 119.3(17) . .
C14 C15 S6 120(3) . .
C4 C3 H3 119.9 . .
C4 C3 C2 120.2(18) . .
C2 C3 H3 119.9 . .
C3 C4 H4 120.1 . .
C3 C4 C5 119.9(18) . .
C5 C4 H4 120.1 . .
C4 C5 S2 121(10) . .
C6 C5 S2 119(10) 2_665 .
C6 C5 C4 120.0(18) 2_665 .
C3 C2 H2 119.9 . .
C3 C2 C1 120.1(18) . .
C1 C2 H2 119.9 . .
C2 C1 S1 109(10) . 3
C2 C1 C6 119.6(18) . 2_665
C6 C1 S1 131(10) 2_665 3
C5 C6 C1 120.1(18) 2_664 2_664
C5 C6 H6 120.0 2_664 .
C1 C6 H6 120.0 2_664 .

loop_
_geom_bond_atom_site_label_1
_geom_bond_atom_site_label_2
_geom_bond_distance
_geom_bond_site_symmetry_2
Mo1 Br1 2.77(2) .
Mo1 S12 2.46(3) .
Mo1 S9 2.65(4) .
Mo1 S7 2.39(4) .
Mo1 S11 2.66(4) .
Mo1 S10 2.36(5) .
Mo1 S1 2.66(5) .
Mo3 Br3 2.49(3) .
Mo3 S14 2.57(4) .
Mo3 S9 2.43(4) .
Mo3 S13 2.79(4) .
Mo3 S7 2.38(5) .
Mo3 S10 2.37(4) .
Mo3 S5 2.62(4) .
Mo6 S19 2.45(4) .
Mo6 S16 2.54(4) .
Mo6 Br6 2.65(2) .
Mo6 S6 2.47(4) .
Mo6 S20 2.52(3) .
Mo6 S15 2.47(3) .
Mo6 S8 2.28(4) .
Mo2 Br2 2.630(18) .
Mo2 S12 2.50(4) .
Mo2 S14 2.63(5) .
Mo2 S13 2.74(6) .
Mo2 S7 2.47(3) .
Mo2 S11 2.57(5) .
Mo2 S3 2.53(4) .
Mo4 Br4 2.82(3) .
Mo4 S17 2.46(4) .
Mo4 S16 2.44(4) .
Mo4 S15 2.60(4) .
Mo4 S18 2.48(4) .
Mo4 S2 2.47(4) .
Mo4 S8 2.35(4) .
Mo5 Br5 2.658(19) .
Mo5 S17 2.51(5) .
Mo5 S4 2.66(4) .
Mo5 S19 2.42(5) .
Mo5 S20 2.60(4) .
Mo5 S18 2.50(5) .
Mo5 S8 2.41(3) .
S12 S11 2.18(6) .
S17 S18 1.91(4) .
S4 C9 1.69(4) .
S19 S20 1.95(6) .
S16 S15 2.23(5) .
S14 S13 2.15(5) .
S9 S10 1.81(4) .
S6 C15 1.71(4) .
S5 C13 1.70(4) 3_455
S1 C1 1.71(4) 3_455
S2 C5 1.71(4) .
S3 C7 1.70(4) .
C11 H11 0.9500 .
C11 C12 1.38(3) .
C11 C10 1.40(3) 3_455
C9 C8 1.38(3) .
C9 C10 1.38(3) .
C7 C8 1.39(3) 3_455
C7 C12 1.39(3) .
C8 H8 0.9500 .
C10 H10 0.9500 .
C16 H16 0.9500 .
C16 C17 1.39(3) 3
C16 C15 1.40(3) .
C14 H14 0.9500 .
C14 C13 1.39(3) .
C14 C15 1.40(3) .
C17 H17 0.9500 .
C17 C18 1.40(3) .
C13 C18 1.39(3) 3
C3 H3 0.9500 .
C3 C4 1.39(3) .
C3 C2 1.40(3) .
C4 H4 0.9500 .
C4 C5 1.40(3) .
C5 C6 1.40(3) 2_665
C2 H2 0.9500 .
C2 C1 1.40(3) .
C1 C6 1.40(3) 2_665
C6 H6 0.9500 .

loop_
_geom_torsion_atom_site_label_1
_geom_torsion_atom_site_label_2
_geom_torsion_atom_site_label_3
_geom_torsion_atom_site_label_4
_geom_torsion
_geom_torsion_site_symmetry_1
_geom_torsion_site_symmetry_4
Mo1 S9 S10 Mo3 -72.0(9) . .
Mo3 S9 S10 Mo1 72.0(9) . .
Mo6 S6 C15 C16 -37(4) . .
Mo6 S6 C15 C14 143(3) . .
Mo2 S3 C7 C8 140(4) . 3_455
Mo2 S3 C7 C12 -25(9) . .
Mo4 S2 C5 C4 -36(8) . .
Mo4 S2 C5 C6 142(6) . 2_665
Mo5 S4 C9 C8 136(3) . .
Mo5 S4 C9 C10 -40(4) . .
S4 C9 C8 C7 -180(5) . 3
S4 C9 C10 C11 173(5) . 3
S3 C7 C12 C11 175(7) . .
C8 C9 C10 C11 -3(4) . 3
C8 C7 C12 C11 11(12) 3_455 .
C10 C11 C12 C7 -5(12) 3_455 .
C10 C9 C8 C7 -4(4) . 3
C16 C17 C18 C13 -1(6) 3_455 3_455
C17 C16 C15 S6 180(3) 3 .
C17 C16 C15 C14 0(5) 3 .
C13 C14 C15 S6 -180(2) . .
C13 C14 C15 C16 0(4) . .
C15 C14 C13 S5 -179(3) . 3
C15 C14 C13 C18 1(3) . 3
C3 C4 C5 S2 179(3) . .
C3 C4 C5 C6 1(9) . 2_665
C3 C2 C1 S1 -176(6) . 3
C3 C2 C1 C6 4(12) . 2_665
C4 C3 C2 C1 -4(9) . .
C2 C3 C4 C5 1(5) . .

loop_
_smtbx_masks_void_nr
_smtbx_masks_void_average_x
_smtbx_masks_void_average_y
_smtbx_masks_void_average_z
_smtbx_masks_void_volume
_smtbx_masks_void_count_electrons
1 -0.732 -0.409 -0.327 4008.5 1256.7
